data_4134623
loop_
_publ_author_name
'Steiman, Talia J.'
'Liu, Junyi'
'Mengiste, Amanuella'
'Doyle, Abigail G.'

_publ_section_title
;
 Synthesis of \b-Phenethylamines via Ni/Photoredox Cross-Electrophile
 Coupling of Aliphatic Aziridines and Aryl Iodides.
;
_journal_issue 16
_journal_name_full 'Journal of the American Chemical Society'
_journal_page_first 7598
_journal_page_last 7605
_journal_paper_doi 10.1021/jacs.0c01724
_journal_volume 142
_journal_year 2020
_chemical_formula_sum 'C28 H28 N2 O5 S'
_chemical_formula_weight 504.58
_chemical_name_common TJS-A-01
_space_group_crystal_system triclinic
_space_group_IT_number 2
_space_group_name_Hall '-P 1'
_space_group_name_H-M_alt 'P -1'
_atom_sites_solution_hydrogens geom
_atom_sites_solution_primary SHELXT
_audit_creation_method SHELXL-2014/7
_cell_angle_alpha 81.7330(11)
_cell_angle_beta 89.6948(10)
_cell_angle_gamma 80.2803(10)
_cell_formula_units_Z 2
_cell_length_a 8.0580(4)
_cell_length_b 8.2082(4)
_cell_length_c 19.2630(10)
_cell_measurement_reflns_used 9814
_cell_measurement_temperature 100(2)
_cell_measurement_theta_max 36.2873
_cell_measurement_theta_min 2.5444
_cell_volume 1242.51(11)
_computing_cell_refinement 'SAINT V8.34A (Bruker AXS Inc., 2013)'
_computing_data_collection 'Bruker Instrument Service v2014.11.0.1'
_computing_data_reduction 'SAINT V8.34A (Bruker AXS Inc., 2013)'
_computing_structure_refinement 'SHELXL-2014/7 (Sheldrick, 2014)'
_computing_structure_solution 'SHELXL-2014 (Sheldrick, 2014)'
_diffrn_ambient_temperature 100(2)
_diffrn_detector_area_resol_mean 8.3333
_diffrn_measured_fraction_theta_full 1.000
_diffrn_measured_fraction_theta_max 0.997
_diffrn_measurement_device_type 'Bruker Apex II CCD'
_diffrn_radiation_type MoK\a
_diffrn_radiation_wavelength 0.71073
_diffrn_reflns_av_R_equivalents 0.0226
_diffrn_reflns_av_unetI/netI 0.0195
_diffrn_reflns_Laue_measured_fraction_full 1.000
_diffrn_reflns_Laue_measured_fraction_max 0.997
_diffrn_reflns_limit_h_max 13
_diffrn_reflns_limit_h_min -13
_diffrn_reflns_limit_k_max 13
_diffrn_reflns_limit_k_min -13
_diffrn_reflns_limit_l_max 32
_diffrn_reflns_limit_l_min -32
_diffrn_reflns_number 56866
_diffrn_reflns_point_group_measured_fraction_full 1.000
_diffrn_reflns_point_group_measured_fraction_max 0.997
_diffrn_reflns_theta_full 25.242
_diffrn_reflns_theta_max 36.441
_diffrn_reflns_theta_min 2.137
_diffrn_source 'fine focus tube'
_exptl_absorpt_coefficient_mu 0.173
_exptl_absorpt_correction_T_max 0.98
_exptl_absorpt_correction_T_min 0.92
_exptl_absorpt_correction_type multi-scan
_exptl_absorpt_process_details 'SADABS V2014/2 (Bruker AXS Inc.)'
_exptl_crystal_density_diffrn 1.349
_exptl_crystal_density_method 'not measured'
_exptl_crystal_description rod
_exptl_crystal_F_000 532
_exptl_crystal_size_max 0.400
_exptl_crystal_size_mid 0.146
_exptl_crystal_size_min 0.120
_refine_diff_density_max 0.619
_refine_diff_density_min -0.550
_refine_diff_density_rms 0.057
_refine_ls_extinction_method none
_refine_ls_goodness_of_fit_ref 1.060
_refine_ls_hydrogen_treatment constr
_refine_ls_matrix_type full
_refine_ls_number_parameters 410
_refine_ls_number_reflns 12125
_refine_ls_number_restraints 149
_refine_ls_restrained_S_all 1.057
_refine_ls_R_factor_all 0.0561
_refine_ls_R_factor_gt 0.0448
_refine_ls_shift/su_max 0.001
_refine_ls_shift/su_mean 0.000
_refine_ls_structure_factor_coef Fsqd
_refine_ls_weighting_details 'w=1/[\s^2^(Fo^2^)+(0.0597P)^2^+0.3676P] where P=(Fo^2^+2Fc^2^)/3'
_refine_ls_weighting_scheme calc
_refine_ls_wR_factor_gt 0.1176
_refine_ls_wR_factor_ref 0.1246
_reflns_Friedel_coverage 0.000
_reflns_number_gt 10142
_reflns_number_total 12125
_reflns_threshold_expression 'I > 2\s(I)'
_cod_data_source_file ja0c01724_si_002.cif
_cod_data_source_block mo_PDJTJS1_0m
_cod_depositor_comments 'Adding full bibliography for 4134623.cif.'
_cod_database_code 4134623
_shelx_shelxl_version_number 2014/7
_shelx_space_group_comment
; 
The symmetry employed for this shelxl refinement is uniquely defined 
by the following loop, which should always be used as a source of 
symmetry information in preference to the above space-group names. 
They are only intended as comments. 
;
_shelx_estimated_absorpt_t_min 0.934
_shelx_estimated_absorpt_t_max 0.980

loop_
_space_group_symop_operation_xyz
'x, y, z'
'-x, -y, -z'

loop_
_atom_site_label
_atom_site_type_symbol
_atom_site_fract_x
_atom_site_fract_y
_atom_site_fract_z
_atom_site_U_iso_or_equiv
_atom_site_adp_type
_atom_site_occupancy
_atom_site_site_symmetry_order
_atom_site_calc_flag
_atom_site_refinement_flags_posn
_atom_site_refinement_flags_adp
_atom_site_refinement_flags_occupancy
_atom_site_disorder_assembly
_atom_site_disorder_group
C1A C 0.0388(2) 0.6850(3) 0.25803(10) 0.0130(2) Uani 0.7453(14) 1 d . . P A 1
H1A H 0.0774 0.6325 0.2157 0.016 Uiso 0.7453(14) 1 calc R U P A 1
N2A N 0.18386(11) 0.73432(11) 0.29095(4) 0.01341(15) Uani 0.7453(14) 1 d D . P A 1
H2A H 0.1621 0.7983 0.3240 0.016 Uiso 0.7453(14) 1 calc R U P A 1
S3A S 0.37748(3) 0.68204(4) 0.27207(2) 0.01299(7) Uani 0.7453(14) 1 d D . P A 1
O4A O 0.47404(12) 0.68232(12) 0.33469(5) 0.02046(17) Uani 0.7453(14) 1 d D . P A 1
O5A O 0.39420(11) 0.53313(10) 0.23921(5) 0.02047(17) Uani 0.7453(14) 1 d D . P A 1
C13A C -0.09560(19) 0.83995(19) 0.23546(9) 0.0186(2) Uani 0.7453(14) 1 d D U P A 1
H13A H -0.1894 0.8053 0.2114 0.022 Uiso 0.7453(14) 1 calc R U P A 1
H13B H -0.1411 0.8848 0.2780 0.022 Uiso 0.7453(14) 1 calc R U P A 1
C14A C -0.0333(3) 0.9778(3) 0.18745(11) 0.0161(3) Uani 0.7453(14) 1 d D U P A 1
C15A C -0.0296(3) 1.13179(19) 0.20936(9) 0.0200(3) Uani 0.7453(14) 1 d D U P A 1
H15A H -0.0696 1.1512 0.2544 0.024 Uiso 0.7453(14) 1 calc R U P A 1
C16A C 0.0327(6) 1.2580(4) 0.1655(2) 0.0219(4) Uani 0.7453(14) 1 d D U P A 1
H16A H 0.0370 1.3615 0.1815 0.026 Uiso 0.7453(14) 1 calc R U P A 1
C17A C 0.0886(13) 1.2329(7) 0.0985(5) 0.0184(6) Uani 0.7453(14) 1 d D U P A 1
C18A C 0.0859(6) 1.0794(5) 0.0772(2) 0.0206(4) Uani 0.7453(14) 1 d D U P A 1
H18A H 0.1273 1.0594 0.0324 0.025 Uiso 0.7453(14) 1 calc R U P A 1
C19A C 0.0233(3) 0.9542(3) 0.12044(11) 0.0209(3) Uani 0.7453(14) 1 d D U P A 1
H19A H 0.0190 0.8511 0.1042 0.025 Uiso 0.7453(14) 1 calc R U P A 1
C20A C 0.16256(19) 1.35964(17) 0.04966(7) 0.0191(2) Uani 0.7453(14) 1 d D U P A 1
C21A C 0.1822(4) 1.5169(3) 0.07752(10) 0.0276(3) Uani 0.7453(14) 1 d D U P A 1
H21A H 0.2354 1.5886 0.0421 0.033 Uiso 0.7453(14) 1 calc R U P A 1
H21B H 0.2529 1.4889 0.1202 0.033 Uiso 0.7453(14) 1 calc R U P A 1
H21C H 0.0712 1.5761 0.0884 0.033 Uiso 0.7453(14) 1 calc R U P A 1
O22A O 0.2034(3) 1.33992(19) -0.01048(10) 0.0288(3) Uani 0.7453(14) 1 d D U P A 1
C1B C 0.0598(9) 0.6949(10) 0.2680(4) 0.0130(2) Uani 0.2547(14) 1 d . . P A 2
H1B H 0.0969 0.7658 0.3011 0.016 Uiso 0.2547(14) 1 calc R U P A 2
N2B N 0.2029(4) 0.6222(4) 0.23113(14) 0.0173(5) Uani 0.2547(14) 1 d D . P A 2
H2B H 0.1846 0.5680 0.1965 0.021 Uiso 0.2547(14) 1 calc R U P A 2
S3B S 0.39472(11) 0.63454(14) 0.24973(6) 0.0167(2) Uani 0.2547(14) 1 d D . P A 2
O4B O 0.4054(4) 0.6529(4) 0.32279(14) 0.0217(5) Uani 0.2547(14) 1 d D . P A 2
O5B O 0.4988(4) 0.4978(4) 0.22377(17) 0.0286(6) Uani 0.2547(14) 1 d D . P A 2
C13B C -0.0785(6) 0.8019(5) 0.2169(2) 0.0174(7) Uani 0.2547(14) 1 d D U P A 2
H13C H -0.1153 0.7306 0.1847 0.021 Uiso 0.2547(14) 1 calc R U P A 2
H13D H -0.1772 0.8432 0.2443 0.021 Uiso 0.2547(14) 1 calc R U P A 2
C14B C -0.0175(10) 0.9507(8) 0.1737(3) 0.0181(11) Uani 0.2547(14) 1 d D U P A 2
C15B C 0.0482(11) 0.9400(10) 0.1087(4) 0.0209(3) Uani 0.2547(14) 1 d D U P A 2
H15B H 0.0567 0.8381 0.0900 0.025 Uiso 0.2547(14) 1 calc R U P A 2
C16B C 0.103(2) 1.0777(17) 0.0691(7) 0.0206(4) Uani 0.2547(14) 1 d D U P A 2
H16B H 0.1418 1.0719 0.0226 0.025 Uiso 0.2547(14) 1 calc R U P A 2
C17B C 0.101(4) 1.226(2) 0.0997(14) 0.0184(6) Uani 0.2547(14) 1 d D U P A 2
C18B C 0.022(2) 1.2358(15) 0.1643(8) 0.0219(4) Uani 0.2547(14) 1 d D U P A 2
H18B H 0.0052 1.3385 0.1828 0.026 Uiso 0.2547(14) 1 calc R U P A 2
C19B C -0.0302(10) 1.0966(7) 0.2015(3) 0.0200(3) Uani 0.2547(14) 1 d D U P A 2
H19B H -0.0756 1.1025 0.2469 0.024 Uiso 0.2547(14) 1 calc R U P A 2
C20B C 0.1551(7) 1.3883(6) 0.0670(2) 0.0191(2) Uani 0.2547(14) 1 d D U P A 2
C21B C 0.2163(15) 1.3748(11) -0.0075(5) 0.0288(3) Uani 0.2547(14) 1 d D U P A 2
H21D H 0.2408 1.4832 -0.0295 0.035 Uiso 0.2547(14) 1 calc R U P A 2
H21E H 0.1287 1.3419 -0.0349 0.035 Uiso 0.2547(14) 1 calc R U P A 2
H21F H 0.3187 1.2907 -0.0058 0.035 Uiso 0.2547(14) 1 calc R U P A 2
O22B O 0.1595(9) 1.5091(8) 0.0933(3) 0.0276(3) Uani 0.2547(14) 1 d D U P A 2
C6 C 0.43629(10) 0.83809(11) 0.20814(4) 0.01897(14) Uani 1 1 d . . . . .
C7 C 0.42127(12) 0.99527(13) 0.22864(5) 0.02331(16) Uani 1 1 d . . . . .
H7 H 0.3728 1.0149 0.2724 0.028 Uiso 1 1 calc R U . . .
C8 C 0.47749(13) 1.12339(12) 0.18483(6) 0.02677(18) Uani 1 1 d . . . . .
H8 H 0.4679 1.2308 0.1990 0.032 Uiso 1 1 calc R U . . .
C9 C 0.54765(11) 1.09652(13) 0.12054(6) 0.02720(19) Uani 1 1 d . . . . .
C10 C 0.55881(13) 0.93973(15) 0.10029(5) 0.0287(2) Uani 1 1 d . . . . .
H10 H 0.6049 0.9209 0.0561 0.034 Uiso 1 1 calc R U . . .
C11 C 0.50362(13) 0.80903(13) 0.14370(5) 0.02462(16) Uani 1 1 d . . . . .
H11 H 0.5120 0.7020 0.1294 0.030 Uiso 1 1 calc R U . . .
C12 C 0.61364(16) 1.23390(19) 0.07341(8) 0.0481(4) Uani 1 1 d . . . . .
H12A H 0.7369 1.2142 0.0765 0.072 Uiso 1 1 calc R U . . .
H12B H 0.5694 1.3418 0.0883 0.072 Uiso 1 1 calc R U . . .
H12C H 0.5774 1.2348 0.0248 0.072 Uiso 1 1 calc R U . . .
C23 C -0.03391(10) 0.55845(10) 0.31002(4) 0.01668(13) Uani 1 1 d . . . . .
H23A H -0.0964 0.6189 0.3456 0.020 Uiso 1 1 calc R U . A 1
H23B H -0.1165 0.5113 0.2845 0.020 Uiso 1 1 calc R U . A 1
C24 C 0.09106(11) 0.41404(11) 0.34817(5) 0.02324(17) Uani 1 1 d . . . . .
H24A H 0.1830 0.4577 0.3694 0.028 Uiso 1 1 calc R U . . .
H24B H 0.1411 0.3403 0.3144 0.028 Uiso 1 1 calc R U . . .
C25 C 0.00199(10) 0.31463(10) 0.40533(4) 0.01682(13) Uani 1 1 d . . . . .
H25A H -0.0560 0.3916 0.4363 0.020 Uiso 1 1 calc R U . . .
H25B H -0.0849 0.2658 0.3832 0.020 Uiso 1 1 calc R U . . .
N26 N 0.11591(9) 0.18077(8) 0.44784(3) 0.01522(11) Uani 1 1 d . . . . .
C27 C 0.19593(10) 0.19885(10) 0.51004(4) 0.01763(13) Uani 1 1 d . . . . .
C28 C 0.28976(10) 0.02979(10) 0.53788(4) 0.01632(13) Uani 1 1 d . . . . .
C29 C 0.38409(11) -0.02495(12) 0.59910(5) 0.02224(15) Uani 1 1 d . . . . .
H29 H 0.4006 0.0492 0.6310 0.027 Uiso 1 1 calc R U . . .
C30 C 0.45418(11) -0.19513(13) 0.61182(5) 0.02410(17) Uani 1 1 d . . . . .
H30 H 0.5175 -0.2379 0.6539 0.029 Uiso 1 1 calc R U . . .
C31 C 0.43301(12) -0.30296(11) 0.56402(5) 0.02331(16) Uani 1 1 d . . . . .
H31 H 0.4834 -0.4173 0.5739 0.028 Uiso 1 1 calc R U . . .
C32 C 0.33888(11) -0.24554(10) 0.50187(5) 0.02012(14) Uani 1 1 d . . . . .
H32 H 0.3252 -0.3181 0.4689 0.024 Uiso 1 1 calc R U . . .
C33 C 0.26654(10) -0.07809(9) 0.49054(4) 0.01528(12) Uani 1 1 d . . . . .
C34 C 0.15370(10) 0.01873(9) 0.43280(4) 0.01580(12) Uani 1 1 d . . . . .
O35 O 0.18610(10) 0.32919(9) 0.53371(4) 0.02781(15) Uani 1 1 d . . . . .
O36 O 0.09801(10) -0.02828(9) 0.38192(4) 0.02529(14) Uani 1 1 d . . . . .

loop_
_atom_site_aniso_label
_atom_site_aniso_U_11
_atom_site_aniso_U_22
_atom_site_aniso_U_33
_atom_site_aniso_U_23
_atom_site_aniso_U_13
_atom_site_aniso_U_12
C1A 0.0110(6) 0.0140(4) 0.0138(7) 0.0010(4) -0.0026(4) -0.0040(4)
N2A 0.0131(3) 0.0140(3) 0.0141(3) -0.0043(3) 0.0011(3) -0.0031(3)
S3A 0.01177(10) 0.01190(12) 0.01494(13) -0.00083(10) -0.00024(8) -0.00192(8)
O4A 0.0184(4) 0.0236(4) 0.0180(4) 0.0041(3) -0.0076(3) -0.0054(3)
O5A 0.0201(4) 0.0128(3) 0.0294(4) -0.0074(3) 0.0054(3) -0.0019(3)
C13A 0.0147(5) 0.0162(6) 0.0220(6) 0.0050(4) -0.0001(4) -0.0016(4)
C14A 0.0135(6) 0.0154(7) 0.0168(7) 0.0045(5) -0.0009(5) -0.0008(5)
C15A 0.0257(4) 0.0168(7) 0.0178(6) -0.0009(5) 0.0009(4) -0.0055(6)
C16A 0.0270(8) 0.0166(11) 0.0231(4) 0.0002(7) -0.0005(4) -0.0090(7)
C17A 0.0146(17) 0.0166(6) 0.0215(4) 0.0055(5) -0.0025(8) -0.0024(9)
C18A 0.0220(12) 0.0190(4) 0.0188(11) 0.0024(6) 0.0035(6) -0.0020(6)
C19A 0.0247(9) 0.0146(5) 0.0221(9) 0.0009(5) 0.0020(5) -0.0028(5)
C20A 0.0190(4) 0.0170(6) 0.0201(6) 0.0027(4) -0.0006(5) -0.0042(4)
C21A 0.0432(10) 0.0173(4) 0.0243(10) 0.0005(7) -0.0003(7) -0.0139(5)
O22A 0.0359(6) 0.0296(9) 0.0190(4) 0.0006(5) 0.0081(4) -0.0042(7)
C1B 0.0110(6) 0.0140(4) 0.0138(7) 0.0010(4) -0.0026(4) -0.0040(4)
N2B 0.0180(11) 0.0195(11) 0.0162(10) -0.0040(9) 0.0018(8) -0.0071(9)
S3B 0.0154(3) 0.0163(4) 0.0176(4) 0.0000(3) -0.0009(3) -0.0028(3)
O4B 0.0222(13) 0.0260(12) 0.0165(10) 0.0002(9) -0.0060(9) -0.0055(10)
O5B 0.0258(14) 0.0207(12) 0.0382(15) -0.0060(11) 0.0050(11) 0.0003(10)
C13B 0.0184(15) 0.0137(15) 0.0188(16) 0.0047(11) -0.0039(13) -0.0044(12)
C14B 0.017(2) 0.0131(18) 0.023(3) 0.0010(14) -0.0038(17) -0.0022(15)
C15B 0.0247(9) 0.0146(5) 0.0221(9) 0.0009(5) 0.0020(5) -0.0028(5)
C16B 0.0220(12) 0.0190(4) 0.0188(11) 0.0024(6) 0.0035(6) -0.0020(6)
C17B 0.0146(17) 0.0166(6) 0.0215(4) 0.0055(5) -0.0025(8) -0.0024(9)
C18B 0.0270(8) 0.0166(11) 0.0231(4) 0.0002(7) -0.0005(4) -0.0090(7)
C19B 0.0257(4) 0.0168(7) 0.0178(6) -0.0009(5) 0.0009(4) -0.0055(6)
C20B 0.0190(4) 0.0170(6) 0.0201(6) 0.0027(4) -0.0006(5) -0.0042(4)
C21B 0.0359(6) 0.0296(9) 0.0190(4) 0.0006(5) 0.0081(4) -0.0042(7)
O22B 0.0432(10) 0.0173(4) 0.0243(10) 0.0005(7) -0.0003(7) -0.0139(5)
C6 0.0144(3) 0.0230(3) 0.0189(3) 0.0047(3) -0.0030(2) -0.0079(3)
C7 0.0196(4) 0.0305(4) 0.0184(3) -0.0020(3) -0.0003(3) -0.0013(3)
C8 0.0239(4) 0.0209(4) 0.0344(5) -0.0010(3) -0.0068(3) -0.0031(3)
C9 0.0149(3) 0.0310(4) 0.0317(4) 0.0137(4) -0.0038(3) -0.0082(3)
C10 0.0224(4) 0.0441(6) 0.0176(3) 0.0023(3) 0.0037(3) -0.0060(4)
C11 0.0250(4) 0.0277(4) 0.0224(4) -0.0055(3) -0.0024(3) -0.0065(3)
C12 0.0244(5) 0.0483(7) 0.0625(8) 0.0341(6) -0.0078(5) -0.0162(5)
C23 0.0150(3) 0.0157(3) 0.0173(3) 0.0036(2) 0.0018(2) -0.0018(2)
C24 0.0162(3) 0.0198(3) 0.0282(4) 0.0102(3) 0.0054(3) 0.0011(3)
C25 0.0153(3) 0.0138(3) 0.0181(3) 0.0037(2) 0.0029(2) 0.0013(2)
N26 0.0168(3) 0.0118(2) 0.0151(3) 0.00053(19) 0.0014(2) 0.0010(2)
C27 0.0177(3) 0.0162(3) 0.0176(3) -0.0025(2) 0.0017(2) 0.0011(2)
C28 0.0151(3) 0.0170(3) 0.0150(3) -0.0005(2) 0.0021(2) 0.0011(2)
C29 0.0187(3) 0.0272(4) 0.0181(3) -0.0017(3) -0.0003(3) 0.0024(3)
C30 0.0179(3) 0.0291(4) 0.0200(3) 0.0053(3) 0.0002(3) 0.0033(3)
C31 0.0190(4) 0.0195(3) 0.0260(4) 0.0061(3) 0.0033(3) 0.0043(3)
C32 0.0201(3) 0.0140(3) 0.0232(4) 0.0013(3) 0.0030(3) 0.0022(2)
C33 0.0150(3) 0.0135(3) 0.0151(3) 0.0013(2) 0.0032(2) 0.0009(2)
C34 0.0170(3) 0.0137(3) 0.0150(3) -0.0003(2) 0.0033(2) 0.0006(2)
O35 0.0318(4) 0.0198(3) 0.0313(3) -0.0111(3) -0.0043(3) 0.0035(3)
O36 0.0314(3) 0.0219(3) 0.0210(3) -0.0069(2) -0.0053(2) 0.0034(2)

loop_
_atom_type_symbol
_atom_type_description
_atom_type_scat_dispersion_real
_atom_type_scat_dispersion_imag
_atom_type_scat_source
C C 0.0033 0.0016 'International Tables Vol C Tables 4.2.6.8 and 6.1.1.4'
H H 0.0000 0.0000 'International Tables Vol C Tables 4.2.6.8 and 6.1.1.4'
N N 0.0061 0.0033 'International Tables Vol C Tables 4.2.6.8 and 6.1.1.4'
O O 0.0106 0.0060 'International Tables Vol C Tables 4.2.6.8 and 6.1.1.4'
S S 0.1246 0.1234 'International Tables Vol C Tables 4.2.6.8 and 6.1.1.4'

loop_
_geom_angle_atom_site_label_1
_geom_angle_atom_site_label_2
_geom_angle_atom_site_label_3
_geom_angle
_geom_angle_site_symmetry_1
_geom_angle_site_symmetry_3
_geom_angle_publ_flag
N2A C1A C23 109.41(12) . . ?
N2A C1A C13A 109.76(15) . . ?
C23 C1A C13A 110.35(15) . . ?
N2A C1A H1A 109.1 . . ?
C23 C1A H1A 109.1 . . ?
C13A C1A H1A 109.1 . . ?
C1A N2A S3A 125.89(11) . . ?
C1A N2A H2A 117.1 . . ?
S3A N2A H2A 117.1 . . ?
O4A S3A O5A 119.95(6) . . ?
O4A S3A N2A 106.44(6) . . ?
O5A S3A N2A 108.46(5) . . ?
O4A S3A C6 106.57(5) . . ?
O5A S3A C6 105.78(5) . . ?
N2A S3A C6 109.36(4) . . ?
C14A C13A C1A 114.55(15) . . ?
C14A C13A H13A 108.6 . . ?
C1A C13A H13A 108.6 . . ?
C14A C13A H13B 108.6 . . ?
C1A C13A H13B 108.6 . . ?
H13A C13A H13B 107.6 . . ?
C15A C14A C19A 118.4(2) . . ?
C15A C14A C13A 120.58(17) . . ?
C19A C14A C13A 121.01(18) . . ?
C14A C15A C16A 120.5(2) . . ?
C14A C15A H15A 119.7 . . ?
C16A C15A H15A 119.7 . . ?
C17A C16A C15A 120.5(3) . . ?
C17A C16A H16A 119.8 . . ?
C15A C16A H16A 119.8 . . ?
C18A C17A C16A 118.8(3) . . ?
C18A C17A C20A 117.6(5) . . ?
C16A C17A C20A 123.5(5) . . ?
C17A C18A C19A 120.8(3) . . ?
C17A C18A H18A 119.6 . . ?
C19A C18A H18A 119.6 . . ?
C18A C19A C14A 120.9(2) . . ?
C18A C19A H19A 119.5 . . ?
C14A C19A H19A 119.5 . . ?
O22A C20A C17A 123.0(3) . . ?
O22A C20A C21A 120.64(13) . . ?
C17A C20A C21A 116.3(3) . . ?
C20A C21A H21A 109.5 . . ?
C20A C21A H21B 109.5 . . ?
H21A C21A H21B 109.5 . . ?
C20A C21A H21C 109.5 . . ?
H21A C21A H21C 109.5 . . ?
H21B C21A H21C 109.5 . . ?
N2B C1B C13B 111.9(5) . . ?
N2B C1B C23 112.4(5) . . ?
C13B C1B C23 103.6(4) . . ?
N2B C1B H1B 109.6 . . ?
C13B C1B H1B 109.6 . . ?
C23 C1B H1B 109.6 . . ?
C1B N2B S3B 123.7(3) . . ?
C1B N2B H2B 118.2 . . ?
S3B N2B H2B 118.2 . . ?
O5B S3B O4B 119.84(18) . . ?
O5B S3B N2B 106.57(18) . . ?
O4B S3B N2B 108.40(18) . . ?
O5B S3B C6 112.79(14) . . ?
O4B S3B C6 100.75(13) . . ?
N2B S3B C6 107.97(11) . . ?
C14B C13B C1B 112.6(5) . . ?
C14B C13B H13C 109.1 . . ?
C1B C13B H13C 109.1 . . ?
C14B C13B H13D 109.1 . . ?
C1B C13B H13D 109.1 . . ?
H13C C13B H13D 107.8 . . ?
C15B C14B C19B 120.3(7) . . ?
C15B C14B C13B 121.2(5) . . ?
C19B C14B C13B 118.5(5) . . ?
C14B C15B C16B 121.0(8) . . ?
C14B C15B H15B 119.5 . . ?
C16B C15B H15B 119.5 . . ?
C15B C16B C17B 118.8(10) . . ?
C15B C16B H16B 120.6 . . ?
C17B C16B H16B 120.6 . . ?
C18B C17B C16B 118.3(10) . . ?
C18B C17B C20B 113.3(15) . . ?
C16B C17B C20B 127.9(15) . . ?
C19B C18B C17B 120.2(10) . . ?
C19B C18B H18B 119.9 . . ?
C17B C18B H18B 119.9 . . ?
C14B C19B C18B 120.8(8) . . ?
C14B C19B H19B 119.6 . . ?
C18B C19B H19B 119.6 . . ?
O22B C20B C17B 128.1(10) . . ?
O22B C20B C21B 121.7(5) . . ?
C17B C20B C21B 110.1(10) . . ?
C20B C21B H21D 109.5 . . ?
C20B C21B H21E 109.5 . . ?
H21D C21B H21E 109.5 . . ?
C20B C21B H21F 109.5 . . ?
H21D C21B H21F 109.5 . . ?
H21E C21B H21F 109.5 . . ?
C11 C6 C7 120.65(8) . . ?
C11 C6 S3A 124.36(7) . . ?
C7 C6 S3A 114.85(7) . . ?
C11 C6 S3B 104.64(8) . . ?
C7 C6 S3B 134.64(8) . . ?
C8 C7 C6 119.56(9) . . ?
C8 C7 H7 120.2 . . ?
C6 C7 H7 120.2 . . ?
C7 C8 C9 120.79(9) . . ?
C7 C8 H8 119.6 . . ?
C9 C8 H8 119.6 . . ?
C10 C9 C8 118.91(8) . . ?
C10 C9 C12 119.93(11) . . ?
C8 C9 C12 121.16(12) . . ?
C9 C10 C11 121.19(9) . . ?
C9 C10 H10 119.4 . . ?
C11 C10 H10 119.4 . . ?
C6 C11 C10 118.88(9) . . ?
C6 C11 H11 120.6 . . ?
C10 C11 H11 120.6 . . ?
C9 C12 H12A 109.5 . . ?
C9 C12 H12B 109.5 . . ?
H12A C12 H12B 109.5 . . ?
C9 C12 H12C 109.5 . . ?
H12A C12 H12C 109.5 . . ?
H12B C12 H12C 109.5 . . ?
C24 C23 C1A 116.66(10) . . ?
C24 C23 C1B 111.2(3) . . ?
C24 C23 H23A 108.1 . . ?
C1A C23 H23A 108.1 . . ?
C24 C23 H23B 108.1 . . ?
C1A C23 H23B 108.1 . . ?
H23A C23 H23B 107.3 . . ?
C23 C24 C25 109.86(7) . . ?
C23 C24 H24A 109.7 . . ?
C25 C24 H24A 109.7 . . ?
C23 C24 H24B 109.7 . . ?
C25 C24 H24B 109.7 . . ?
H24A C24 H24B 108.2 . . ?
N26 C25 C24 113.26(7) . . ?
N26 C25 H25A 108.9 . . ?
C24 C25 H25A 108.9 . . ?
N26 C25 H25B 108.9 . . ?
C24 C25 H25B 108.9 . . ?
H25A C25 H25B 107.7 . . ?
C34 N26 C27 111.76(6) . . ?
C34 N26 C25 123.99(7) . . ?
C27 N26 C25 124.22(7) . . ?
O35 C27 N26 124.54(8) . . ?
O35 C27 C28 129.59(8) . . ?
N26 C27 C28 105.86(7) . . ?
C29 C28 C33 121.80(8) . . ?
C29 C28 C27 130.28(8) . . ?
C33 C28 C27 107.92(7) . . ?
C28 C29 C30 116.84(9) . . ?
C28 C29 H29 121.6 . . ?
C30 C29 H29 121.6 . . ?
C31 C30 C29 121.45(8) . . ?
C31 C30 H30 119.3 . . ?
C29 C30 H30 119.3 . . ?
C30 C31 C32 121.12(8) . . ?
C30 C31 H31 119.4 . . ?
C32 C31 H31 119.4 . . ?
C33 C32 C31 117.05(8) . . ?
C33 C32 H32 121.5 . . ?
C31 C32 H32 121.5 . . ?
C32 C33 C28 121.71(8) . . ?
C32 C33 C34 130.42(8) . . ?
C28 C33 C34 107.84(6) . . ?
O36 C34 N26 124.04(7) . . ?
O36 C34 C33 129.36(7) . . ?
N26 C34 C33 106.58(7) . . ?

loop_
_geom_bond_atom_site_label_1
_geom_bond_atom_site_label_2
_geom_bond_distance
_geom_bond_site_symmetry_2
_geom_bond_publ_flag
C1A N2A 1.4746(15) . ?
C1A C23 1.525(2) . ?
C1A C13A 1.536(3) . ?
C1A H1A 1.0000 . ?
N2A S3A 1.6011(9) . ?
N2A H2A 0.8800 . ?
S3A O4A 1.4394(10) . ?
S3A O5A 1.4418(10) . ?
S3A C6 1.7683(8) . ?
C13A C14A 1.508(3) . ?
C13A H13A 0.9900 . ?
C13A H13B 0.9900 . ?
C14A C15A 1.394(2) . ?
C14A C19A 1.395(3) . ?
C15A C16A 1.399(3) . ?
C15A H15A 0.9500 . ?
C16A C17A 1.397(7) . ?
C16A H16A 0.9500 . ?
C17A C18A 1.384(7) . ?
C17A C20A 1.498(4) . ?
C18A C19A 1.389(4) . ?
C18A H18A 0.9500 . ?
C19A H19A 0.9500 . ?
C20A O22A 1.228(2) . ?
C20A C21A 1.500(3) . ?
C21A H21A 0.9800 . ?
C21A H21B 0.9800 . ?
C21A H21C 0.9800 . ?
C1B N2B 1.440(9) . ?
C1B C13B 1.554(8) . ?
C1B C23 1.581(8) . ?
C1B H1B 1.0000 . ?
N2B S3B 1.611(3) . ?
N2B H2B 0.8800 . ?
S3B O5B 1.433(3) . ?
S3B O4B 1.441(3) . ?
S3B C6 1.8294(12) . ?
C13B C14B 1.528(8) . ?
C13B H13C 0.9900 . ?
C13B H13D 0.9900 . ?
C14B C15B 1.366(9) . ?
C14B C19B 1.369(7) . ?
C15B C16B 1.405(13) . ?
C15B H15B 0.9500 . ?
C16B C17B 1.42(2) . ?
C16B H16B 0.9500 . ?
C17B C18B 1.40(2) . ?
C17B C20B 1.525(11) . ?
C18B C19B 1.387(11) . ?
C18B H18B 0.9500 . ?
C19B H19B 0.9500 . ?
C20B O22B 1.181(7) . ?
C20B C21B 1.529(9) . ?
C21B H21D 0.9800 . ?
C21B H21E 0.9800 . ?
C21B H21F 0.9800 . ?
C6 C11 1.3880(13) . ?
C6 C7 1.3886(14) . ?
C7 C8 1.3874(14) . ?
C7 H7 0.9500 . ?
C8 C9 1.3896(16) . ?
C8 H8 0.9500 . ?
C9 C10 1.3861(17) . ?
C9 C12 1.5104(14) . ?
C10 C11 1.3954(14) . ?
C10 H10 0.9500 . ?
C11 H11 0.9500 . ?
C12 H12A 0.9800 . ?
C12 H12B 0.9800 . ?
C12 H12C 0.9800 . ?
C23 C24 1.5210(11) . ?
C23 H23A 0.9900 . ?
C23 H23B 0.9900 . ?
C24 C25 1.5245(11) . ?
C24 H24A 0.9900 . ?
C24 H24B 0.9900 . ?
C25 N26 1.4592(10) . ?
C25 H25A 0.9900 . ?
C25 H25B 0.9900 . ?
N26 C34 1.3852(10) . ?
N26 C27 1.4017(11) . ?
C27 O35 1.2124(10) . ?
C27 C28 1.4903(11) . ?
C28 C29 1.3829(12) . ?
C28 C33 1.3930(11) . ?
C29 C30 1.4024(13) . ?
C29 H29 0.9500 . ?
C30 C31 1.3954(15) . ?
C30 H30 0.9500 . ?
C31 C32 1.3992(13) . ?
C31 H31 0.9500 . ?
C32 C33 1.3860(11) . ?
C32 H32 0.9500 . ?
C33 C34 1.4860(11) . ?
C34 O36 1.2177(10) . ?

loop_
_geom_hbond_atom_site_label_D
_geom_hbond_atom_site_label_H
_geom_hbond_atom_site_label_A
_geom_hbond_distance_DH
_geom_hbond_distance_HA
_geom_hbond_distance_DA
_geom_hbond_angle_DHA
_geom_hbond_site_symmetry_A
N2A H2A O36 0.88 1.93 2.8035(11) 169.1 1_565
C1B H1B O36 1.00 2.46 3.427(7) 163.0 1_565
N2B H2B O22B 0.88 2.13 2.977(6) 161.3 1_545
C11 H11 O5B 0.95 2.30 2.794(3) 111.4 .
C23 H23A O35 0.99 2.50 3.4341(11) 156.4 2_566
C25 H25A O35 0.99 2.50 3.4199(10) 154.6 2_566

loop_
_geom_torsion_atom_site_label_1
_geom_torsion_atom_site_label_2
_geom_torsion_atom_site_label_3
_geom_torsion_atom_site_label_4
_geom_torsion
_geom_torsion_site_symmetry_1
_geom_torsion_site_symmetry_2
_geom_torsion_site_symmetry_3
_geom_torsion_site_symmetry_4
_geom_torsion_publ_flag
C23 C1A N2A S3A 108.30(14) . . . . ?
C13A C1A N2A S3A -130.48(13) . . . . ?
C1A N2A S3A O4A -152.11(13) . . . . ?
C1A N2A S3A O5A -21.78(14) . . . . ?
C1A N2A S3A C6 93.13(13) . . . . ?
N2A C1A C13A C14A 55.7(2) . . . . ?
C23 C1A C13A C14A 176.30(13) . . . . ?
C1A C13A C14A C15A -115.0(2) . . . . ?
C1A C13A C14A C19A 64.4(3) . . . . ?
C19A C14A C15A C16A -1.3(4) . . . . ?
C13A C14A C15A C16A 178.2(3) . . . . ?
C14A C15A C16A C17A 1.4(8) . . . . ?
C15A C16A C17A C18A -1.9(12) . . . . ?
C15A C16A C17A C20A -177.7(6) . . . . ?
C16A C17A C18A C19A 2.3(12) . . . . ?
C20A C17A C18A C19A 178.3(6) . . . . ?
C17A C18A C19A C14A -2.1(8) . . . . ?
C15A C14A C19A C18A 1.6(4) . . . . ?
C13A C14A C19A C18A -177.8(3) . . . . ?
C18A C17A C20A O22A 8.0(11) . . . . ?
C16A C17A C20A O22A -176.2(7) . . . . ?
C18A C17A C20A C21A -173.1(6) . . . . ?
C16A C17A C20A C21A 2.7(11) . . . . ?
C13B C1B N2B S3B 129.9(4) . . . . ?
C23 C1B N2B S3B -114.1(3) . . . . ?
C1B N2B S3B O5B 157.1(4) . . . . ?
C1B N2B S3B O4B 26.8(5) . . . . ?
C1B N2B S3B C6 -81.5(4) . . . . ?
N2B C1B C13B C14B -62.4(6) . . . . ?
C23 C1B C13B C14B 176.3(4) . . . . ?
C1B C13B C14B C15B 93.4(9) . . . . ?
C1B C13B C14B C19B -86.8(8) . . . . ?
C19B C14B C15B C16B -0.2(15) . . . . ?
C13B C14B C15B C16B 179.7(11) . . . . ?
C14B C15B C16B C17B 4(3) . . . . ?
C15B C16B C17B C18B -8(4) . . . . ?
C15B C16B C17B C20B 180(2) . . . . ?
C16B C17B C18B C19B 9(4) . . . . ?
C20B C17B C18B C19B -178.2(17) . . . . ?
C15B C14B C19B C18B 0.3(14) . . . . ?
C13B C14B C19B C18B -179.6(10) . . . . ?
C17B C18B C19B C14B -5(3) . . . . ?
C18B C17B C20B O22B 11(4) . . . . ?
C16B C17B C20B O22B -177(2) . . . . ?
C18B C17B C20B C21B -172(2) . . . . ?
C16B C17B C20B C21B 0(4) . . . . ?
O4A S3A C6 C11 121.63(9) . . . . ?
O5A S3A C6 C11 -7.08(9) . . . . ?
N2A S3A C6 C11 -123.69(8) . . . . ?
O4A S3A C6 C7 -54.12(8) . . . . ?
O5A S3A C6 C7 177.17(7) . . . . ?
N2A S3A C6 C7 60.55(8) . . . . ?
O5B S3B C6 C11 24.63(17) . . . . ?
O4B S3B C6 C11 153.61(14) . . . . ?
N2B S3B C6 C11 -92.86(14) . . . . ?
O5B S3B C6 C7 -152.16(17) . . . . ?
O4B S3B C6 C7 -23.18(17) . . . . ?
N2B S3B C6 C7 90.35(16) . . . . ?
C11 C6 C7 C8 -1.38(13) . . . . ?
S3A C6 C7 C8 174.55(7) . . . . ?
S3B C6 C7 C8 175.01(8) . . . . ?
C6 C7 C8 C9 0.40(14) . . . . ?
C7 C8 C9 C10 0.80(14) . . . . ?
C7 C8 C9 C12 -178.27(9) . . . . ?
C8 C9 C10 C11 -1.06(15) . . . . ?
C12 C9 C10 C11 178.02(9) . . . . ?
C7 C6 C11 C10 1.13(14) . . . . ?
S3A C6 C11 C10 -174.39(7) . . . . ?
S3B C6 C11 C10 -176.22(8) . . . . ?
C9 C10 C11 C6 0.10(15) . . . . ?
N2A C1A C23 C24 -47.57(18) . . . . ?
C13A C1A C23 C24 -168.42(11) . . . . ?
N2B C1B C23 C24 43.3(4) . . . . ?
C13B C1B C23 C24 164.3(3) . . . . ?
C1A C23 C24 C25 171.74(9) . . . . ?
C1B C23 C24 C25 162.1(3) . . . . ?
C23 C24 C25 N26 -175.80(7) . . . . ?
C24 C25 N26 C34 -90.96(10) . . . . ?
C24 C25 N26 C27 91.27(10) . . . . ?
C34 N26 C27 O35 178.27(9) . . . . ?
C25 N26 C27 O35 -3.73(13) . . . . ?
C34 N26 C27 C28 -1.67(9) . . . . ?
C25 N26 C27 C28 176.33(7) . . . . ?
O35 C27 C28 C29 3.09(16) . . . . ?
N26 C27 C28 C29 -176.97(9) . . . . ?
O35 C27 C28 C33 -177.92(9) . . . . ?
N26 C27 C28 C33 2.02(9) . . . . ?
C33 C28 C29 C30 -0.66(13) . . . . ?
C27 C28 C29 C30 178.21(8) . . . . ?
C28 C29 C30 C31 1.54(14) . . . . ?
C29 C30 C31 C32 -0.86(14) . . . . ?
C30 C31 C32 C33 -0.74(13) . . . . ?
C31 C32 C33 C28 1.64(12) . . . . ?
C31 C32 C33 C34 -176.41(8) . . . . ?
C29 C28 C33 C32 -0.95(12) . . . . ?
C27 C28 C33 C32 179.95(7) . . . . ?
C29 C28 C33 C34 177.48(8) . . . . ?
C27 C28 C33 C34 -1.61(9) . . . . ?
C27 N26 C34 O36 179.27(8) . . . . ?
C25 N26 C34 O36 1.26(13) . . . . ?
C27 N26 C34 C33 0.71(9) . . . . ?
C25 N26 C34 C33 -177.30(7) . . . . ?
C32 C33 C34 O36 0.42(15) . . . . ?
C28 C33 C34 O36 -177.83(9) . . . . ?
C32 C33 C34 N26 178.87(8) . . . . ?
C28 C33 C34 N26 0.62(8) . . . . ?
